data_1536338
loop_
_publ_author_name
'Delattre, J.L.'
'Stacy, A.M.'
'Siegrist, T.'

_publ_section_title
;
 Structure of ten-layer orthorhombic Ba5 Fe5 O14 (Ba Fe O2.8) determined
 from single crystal x-ray diffraction
;
_journal_name_full 'Journal of Solid State Chemistry'
_journal_page_first 928
_journal_page_last 935
_journal_volume 177
_journal_year 2004
_chemical_formula_sum 'Ba5 Fe5 O14'
_space_group_IT_number 63
_symmetry_space_group_name_Hall '-C 2c 2'
_symmetry_space_group_name_H-M 'C m c m'
_cell_angle_alpha 90
_cell_angle_beta 90
_cell_angle_gamma 90
_cell_formula_units_Z 4
_cell_length_a 5.7615
_cell_length_b 9.9792
_cell_length_c 24.347
_cell_volume 1399.835
_citation_journal_id_ASTM JSSCBI
_cod_data_source_file Delattre_JSSCBI_2004_863.cif
_cod_data_source_block Ba5Fe5O14
_cod_database_code 1536338

loop_
_symmetry_equiv_pos_as_xyz
x,y,z
-x,-y,z+1/2
x,-y,-z
-x,y,-z+1/2
-x,-y,-z
x,y,-z-1/2
-x,y,z
x,-y,z-1/2
x+1/2,y+1/2,z
-x+1/2,-y+1/2,z+1/2
x+1/2,-y+1/2,-z
-x+1/2,y+1/2,-z+1/2
-x+1/2,-y+1/2,-z
x+1/2,y+1/2,-z-1/2
-x+1/2,y+1/2,z
x+1/2,-y+1/2,z-1/2

loop_
_atom_site_label
_atom_site_type_symbol
_atom_site_fract_x
_atom_site_fract_y
_atom_site_fract_z
_atom_site_occupancy
_atom_site_U_iso_or_equiv
Ba3 Ba+2 0.5 0.15757 0.13151 1 0.0
O1 O-2 0.5 0.8791 0.25 1 0.0
Fe1 Fe+3 0 0.99112 0.10802 1 0.0
Fe3 Fe+3 0.5 0.8213 0.17895 1 0.0
Ba1 Ba+2 0.5 0.83274 0.03922 1 0.0
O5 O-2 0.7521 0.8999 0.1454 1 0.0
Ba2 Ba+2 0 0.96499 0.25 1 0.0
O6 O-2 0.5 0.6429 0.1581 1 0.0
Fe2 Fe+3 0 0 0 1 0.0
O2 O-2 0 0.676 0.25 1 0.0
O3 O-2 0 0.8508 0.0459 1 0.0
O4 O-2 0.7779 0.0725 0.0476 1 0.0
